data_2241337
loop_
_publ_author_name
'Adam, Farook'
'Arafath, Md. Azharul'
'Rosenani, A. Haque'
'Razali, Mohd. R.'

_publ_section_title
;
 Crystal structure of
 5-(5,6-dihydrobenzo[4,5]imidazo[1,2-<i>c</i>]quinazolin-6-yl)-2-methoxyphenol
;
_journal_issue 12
_journal_name_full 'Acta Crystallographica Section E'
_journal_page_first o971
_journal_page_last o972
_journal_paper_doi 10.1107/S2056989015021180
_journal_volume 71
_journal_year 2015
_chemical_formula_iupac 'C21 H17 N3 O2'
_chemical_formula_moiety 'C21 H17 N3 O2'
_chemical_formula_sum 'C21 H17 N3 O2'
_chemical_formula_weight 343.38
_chemical_melting_point_lt 560
_chemical_name_systematic
;
5-(5,6-Dihydrobenzo[4,5]imidazo[1,2-<i>c</i>]quinazolin-6-yl)-2-methoxyphenol
;
_space_group_crystal_system monoclinic
_space_group_IT_number 14
_space_group_name_Hall '-P 2yn'
_space_group_name_H-M_alt 'P 1 21/n 1'
_symmetry_space_group_name_Hall '-P 2yn'
_symmetry_space_group_name_H-M 'P 1 21/n 1'
_atom_sites_solution_hydrogens mixed
_audit_creation_method SHELXL-2013
_cell_angle_alpha 90
_cell_angle_beta 94.2958(15)
_cell_angle_gamma 90
_cell_formula_units_Z 4
_cell_length_a 9.7359(7)
_cell_length_b 10.0822(7)
_cell_length_c 17.4624(13)
_cell_measurement_reflns_used 4581
_cell_measurement_temperature 294(2)
_cell_measurement_theta_max 27.80
_cell_measurement_theta_min 3.08
_cell_volume 1709.3(2)
_computing_cell_refinement
;
SAINT (Bruker, 2008)
;
_computing_data_collection
;
APEX2 (Bruker, 2008)
;
_computing_data_reduction
;
SAINT (Bruker, 2008)
;
_computing_molecular_graphics
;
SHELXTL (Sheldrick, 2008)
;
_computing_publication_material
;
SHELXTL (Sheldrick, 2008)
;
_computing_structure_refinement
;
SHELXL2013 (Sheldrick, 2015)
;
_computing_structure_solution
;
SHELXS97 (Sheldrick 2008)
;
_diffrn_ambient_temperature 294(2)
_diffrn_measured_fraction_theta_full 0.994
_diffrn_measured_fraction_theta_max 0.995
_diffrn_measurement_device_type 'Bruker APEXII CCD'
_diffrn_measurement_method '\f and \w scans'
_diffrn_radiation_type MoK\a
_diffrn_radiation_wavelength 0.71073
_diffrn_reflns_av_R_equivalents 0.0297
_diffrn_reflns_limit_h_max 13
_diffrn_reflns_limit_h_min -13
_diffrn_reflns_limit_k_max 14
_diffrn_reflns_limit_k_min -14
_diffrn_reflns_limit_l_max 24
_diffrn_reflns_limit_l_min -23
_diffrn_reflns_number 19177
_diffrn_reflns_theta_full 25.242
_diffrn_reflns_theta_max 30.050
_diffrn_reflns_theta_min 2.324
_exptl_absorpt_coefficient_mu 0.088
_exptl_absorpt_correction_type none
_exptl_crystal_colour colourless
_exptl_crystal_density_diffrn 1.334
_exptl_crystal_description block
_exptl_crystal_F_000 720
_exptl_crystal_size_max 0.292
_exptl_crystal_size_mid 0.200
_exptl_crystal_size_min 0.122
_refine_diff_density_max 0.339
_refine_diff_density_min -0.228
_refine_ls_extinction_method none
_refine_ls_goodness_of_fit_ref 1.046
_refine_ls_hydrogen_treatment mixed
_refine_ls_matrix_type full
_refine_ls_number_parameters 370
_refine_ls_number_reflns 4987
_refine_ls_number_restraints 752
_refine_ls_restrained_S_all 0.980
_refine_ls_R_factor_all 0.0717
_refine_ls_R_factor_gt 0.0490
_refine_ls_shift/su_max 0.000
_refine_ls_shift/su_mean 0.000
_refine_ls_structure_factor_coef Fsqd
_refine_ls_weighting_details 'w=1/[\s^2^(Fo^2^)+(0.0534P)^2^+0.4546P] where P=(Fo^2^+2Fc^2^)/3'
_refine_ls_weighting_scheme calc
_refine_ls_wR_factor_gt 0.1248
_refine_ls_wR_factor_ref 0.1394
_reflns_number_gt 3575
_reflns_number_total 4987
_reflns_threshold_expression 'I > 2\s(I)'
_cod_data_source_file rz5173sup1.cif
_cod_data_source_block I
_cod_database_code 2241337
_shelx_space_group_comment
;
The symmetry employed for this shelxl refinement is uniquely defined
by the following loop, which should always be used as a source of
symmetry information in preference to the above space-group names.
They are only intended as comments.
;
_shelx_estimated_absorpt_t_min 0.975
_shelx_estimated_absorpt_t_max 0.989
_shelxl_version_number .2013

loop_
_space_group_symop_operation_xyz
'x, y, z'
'-x+1/2, y+1/2, -z+1/2'
'-x, -y, -z'
'x-1/2, -y-1/2, z-1/2'

loop_
_atom_site_type_symbol
_atom_site_label
_atom_site_fract_x
_atom_site_fract_y
_atom_site_fract_z
_atom_site_U_iso_or_equiv
_atom_site_adp_type
_atom_site_calc_flag
_atom_site_occupancy
_atom_site_disorder_assembly
_atom_site_disorder_group
O O1 0.93764(14) 0.63506(12) -0.04088(7) 0.0588(4) Uani d 1 . .
O O2 0.86896(12) 0.89115(10) -0.05203(6) 0.0491(3) Uani d 1 . .
N N1 0.59770(15) 0.75237(13) 0.35710(8) 0.0396(3) Uani d 0.863(2) A 1
N N2 0.69523(14) 0.63791(13) 0.26610(7) 0.0359(3) Uani d 0.863(2) A 1
N N3 0.57057(16) 0.51245(15) 0.17367(9) 0.0468(4) Uani d 0.863(2) A 1
H H3B 0.5651 0.4327 0.1563 0.056 Uiso calc 0.863(2) A 1
C C1 0.7995(2) 0.6669(2) 0.32075(11) 0.0351(4) Uani d 0.863(2) A 1
C C2 0.9392(3) 0.6376(2) 0.32537(13) 0.0478(5) Uani d 0.863(2) A 1
H H2A 0.9797 0.5919 0.2866 0.057 Uiso calc 0.863(2) A 1
C C3 1.0146(3) 0.6803(3) 0.39098(19) 0.0598(7) Uani d 0.863(2) A 1
H H3A 1.1089 0.6642 0.3960 0.072 Uiso calc 0.863(2) A 1
C C4 0.9543(3) 0.7462(3) 0.44958(16) 0.0597(7) Uani d 0.863(2) A 1
H H4A 1.0086 0.7713 0.4933 0.072 Uiso calc 0.863(2) A 1
C C5 0.8155(3) 0.7756(2) 0.44454(12) 0.0487(5) Uani d 0.863(2) A 1
H H5A 0.7753 0.8198 0.4839 0.058 Uiso calc 0.863(2) A 1
C C6 0.7377(2) 0.7363(2) 0.37795(13) 0.0375(4) Uani d 0.863(2) A 1
C C7 0.5774(3) 0.6934(7) 0.2911(3) 0.0361(7) Uani d 0.863(2) A 1
C C8 0.4506(2) 0.6765(2) 0.24247(13) 0.0403(4) Uani d 0.863(2) A 1
C C9 0.3310(3) 0.7459(2) 0.25541(13) 0.0526(5) Uani d 0.863(2) A 1
H H9A 0.3318 0.8086 0.2945 0.063 Uiso calc 0.863(2) A 1
C C10 0.2110(3) 0.7218(3) 0.2101(2) 0.0635(8) Uani d 0.863(2) A 1
H H10A 0.1311 0.7688 0.2180 0.076 Uiso calc 0.863(2) A 1
C C11 0.2111(3) 0.6263(4) 0.1525(2) 0.0674(9) Uani d 0.863(2) A 1
H H11A 0.1300 0.6088 0.1226 0.081 Uiso calc 0.863(2) A 1
C C12 0.3284(3) 0.5578(3) 0.13899(14) 0.0559(6) Uani d 0.863(2) A 1
H H12A 0.3264 0.4942 0.1003 0.067 Uiso calc 0.863(2) A 1
C C13 0.4515(2) 0.5835(2) 0.18347(13) 0.0424(4) Uani d 0.863(2) A 1
C C14 0.7041(5) 0.5718(5) 0.1925(2) 0.0344(6) Uani d 0.863(2) A 1
H H14B 0.7722 0.5004 0.1994 0.041 Uiso calc 0.863(2) A 1
N N1X 0.5001(9) 0.7439(9) 0.3169(5) 0.0386(19) Uani d 0.137(2) A 2
N N2X 0.5950(10) 0.6217(9) 0.2297(5) 0.0419(19) Uani d 0.137(2) A 2
N N3X 0.8202(12) 0.5396(10) 0.2406(5) 0.056(2) Uani d 0.137(2) A 2
H H3XB 0.8617 0.4652 0.2356 0.067 Uiso calc 0.137(2) A 2
C C1X 0.4602(9) 0.6321(10) 0.2060(7) 0.040(2) Uani d 0.137(2) A 2
C C2X 0.3809(14) 0.5828(12) 0.1429(6) 0.053(3) Uani d 0.137(2) A 2
H H2XA 0.4212 0.5298 0.1071 0.063 Uiso calc 0.137(2) A 2
C C3X 0.2413(14) 0.6126(16) 0.1331(6) 0.059(4) Uani d 0.137(2) A 2
H H3XA 0.1882 0.5796 0.0908 0.071 Uiso calc 0.137(2) A 2
C C4X 0.1810(9) 0.6918(15) 0.1865(8) 0.052(4) Uani d 0.137(2) A 2
H H4XA 0.0876 0.7117 0.1799 0.063 Uiso calc 0.137(2) A 2
C C5X 0.2603(13) 0.7411(10) 0.2496(6) 0.054(3) Uani d 0.137(2) A 2
H H5XA 0.2200 0.7941 0.2853 0.065 Uiso calc 0.137(2) A 2
C C6X 0.3999(12) 0.7113(10) 0.2594(5) 0.036(2) Uani d 0.137(2) A 2
C C7X 0.611(2) 0.683(4) 0.2897(19) 0.032(3) Uani d 0.137(2) A 2
C C8X 0.7465(9) 0.6924(9) 0.3393(6) 0.036(2) Uani d 0.137(2) A 2
C C9X 0.7716(11) 0.7555(10) 0.4097(7) 0.043(3) Uani d 0.137(2) A 2
H H9XA 0.7015 0.8027 0.4308 0.051 Uiso calc 0.137(2) A 2
C C10X 0.9013(14) 0.7482(15) 0.4486(6) 0.061(5) Uani d 0.137(2) A 2
H H10B 0.9180 0.7904 0.4957 0.073 Uiso calc 0.137(2) A 2
C C11X 1.0059(10) 0.6776(18) 0.4170(8) 0.071(5) Uani d 0.137(2) A 2
H H11B 1.0927 0.6727 0.4430 0.085 Uiso calc 0.137(2) A 2
C C12X 0.9809(11) 0.6144(14) 0.3466(7) 0.061(4) Uani d 0.137(2) A 2
H H12B 1.0509 0.5673 0.3255 0.074 Uiso calc 0.137(2) A 2
C C13X 0.8512(13) 0.6218(9) 0.3077(5) 0.045(2) Uani d 0.137(2) A 2
C C14X 0.712(4) 0.588(3) 0.1788(18) 0.052(6) Uani d 0.137(2) A 2
H H14A 0.6815 0.5086 0.1499 0.062 Uiso calc 0.137(2) A 2
C C15 0.75062(14) 0.66702(13) 0.13052(7) 0.0347(3) Uani d 1 . .
C C16 0.82721(14) 0.61424(13) 0.07362(8) 0.0360(3) Uani d 1 . .
H H16A 0.8526 0.5253 0.0760 0.043 Uiso calc 1 . .
C C17 0.86614(14) 0.69147(13) 0.01369(7) 0.0351(3) Uani d 1 . .
C C18 0.82827(14) 0.82542(13) 0.01053(7) 0.0354(3) Uani d 1 . .
C C19 0.75414(18) 0.87820(14) 0.06726(9) 0.0465(4) Uani d 1 . .
H H19A 0.7295 0.9673 0.0654 0.056 Uiso calc 1 . .
C C20 0.71589(18) 0.79913(14) 0.12733(9) 0.0475(4) Uani d 1 . .
H H20A 0.6664 0.8359 0.1656 0.057 Uiso calc 1 . .
C C21 0.8361(2) 1.02811(16) -0.05978(11) 0.0623(5) Uani d 1 . .
H H21A 0.8729 1.0624 -0.1053 0.093 Uiso calc 1 . .
H H21B 0.8754 1.0754 -0.0157 0.093 Uiso calc 1 . .
H H21C 0.7379 1.0390 -0.0636 0.093 Uiso calc 1 . .
H H1O1 0.969(3) 0.692(3) -0.0666(15) 0.096(8) Uiso d 1 . .

loop_
_atom_site_aniso_label
_atom_site_aniso_U_11
_atom_site_aniso_U_22
_atom_site_aniso_U_33
_atom_site_aniso_U_12
_atom_site_aniso_U_13
_atom_site_aniso_U_23
O1 0.0862(9) 0.0403(6) 0.0563(7) 0.0106(6) 0.0472(7) 0.0054(5)
O2 0.0672(7) 0.0399(5) 0.0426(6) 0.0027(5) 0.0206(5) 0.0083(4)
N1 0.0473(8) 0.0401(7) 0.0333(7) 0.0007(6) 0.0145(6) -0.0021(5)
N2 0.0400(7) 0.0406(7) 0.0284(6) 0.0019(6) 0.0117(5) -0.0006(5)
N3 0.0548(9) 0.0404(7) 0.0466(8) -0.0107(6) 0.0136(6) -0.0101(6)
C1 0.0402(10) 0.0353(9) 0.0305(8) 0.0008(8) 0.0081(7) 0.0053(7)
C2 0.0433(13) 0.0536(11) 0.0471(12) 0.0052(10) 0.0077(9) 0.0060(9)
C3 0.0489(12) 0.0677(16) 0.0609(17) 0.0029(11) -0.0089(10) 0.0096(13)
C4 0.0650(18) 0.0624(15) 0.0490(13) -0.0030(14) -0.0144(11) 0.0055(10)
C5 0.0674(15) 0.0454(10) 0.0328(10) -0.0047(10) 0.0008(9) 0.0020(8)
C6 0.0496(11) 0.0341(9) 0.0297(10) -0.0012(8) 0.0089(8) 0.0027(8)
C7 0.0403(16) 0.0370(13) 0.0331(10) 0.0027(15) 0.0174(13) 0.0005(8)
C8 0.0396(10) 0.0447(11) 0.0379(11) -0.0012(8) 0.0108(8) 0.0023(8)
C9 0.0419(12) 0.0642(13) 0.0529(12) 0.0060(12) 0.0115(11) 0.0099(9)
C10 0.0392(12) 0.085(2) 0.067(2) 0.0031(13) 0.0073(12) 0.0217(16)
C11 0.0461(12) 0.092(2) 0.0631(19) -0.0165(14) -0.0052(13) 0.0200(16)
C12 0.0547(15) 0.0652(14) 0.0469(11) -0.0225(12) -0.0023(10) 0.0043(10)
C13 0.0451(10) 0.0463(11) 0.0363(10) -0.0126(9) 0.0074(8) 0.0041(8)
C14 0.0465(11) 0.0317(9) 0.0272(14) 0.0000(8) 0.0162(9) 0.0024(9)
N1X 0.042(4) 0.045(4) 0.030(4) -0.001(4) 0.009(3) -0.003(3)
N2X 0.058(4) 0.043(4) 0.026(4) 0.000(4) 0.015(3) -0.003(3)
N3X 0.075(6) 0.053(5) 0.042(5) 0.030(5) 0.026(4) 0.017(4)
C1X 0.052(5) 0.037(6) 0.032(6) -0.009(5) 0.011(4) -0.015(4)
C2X 0.063(7) 0.063(8) 0.035(6) -0.031(7) 0.020(5) -0.013(5)
C3X 0.074(9) 0.068(9) 0.037(7) -0.015(8) 0.005(7) 0.011(5)
C4X 0.046(7) 0.070(10) 0.040(8) -0.009(6) -0.005(5) 0.008(6)
C5X 0.034(6) 0.075(8) 0.054(7) -0.001(7) -0.003(6) 0.002(6)
C6X 0.035(5) 0.039(6) 0.033(5) 0.001(5) 0.002(5) -0.005(4)
C7X 0.036(6) 0.030(7) 0.030(5) -0.001(7) 0.015(6) 0.001(4)
C8X 0.047(5) 0.031(5) 0.033(5) 0.006(4) 0.015(4) -0.005(4)
C9X 0.050(6) 0.043(6) 0.035(7) -0.004(5) 0.000(5) 0.002(5)
C10X 0.059(10) 0.063(8) 0.058(7) 0.005(8) -0.021(7) 0.014(6)
C11X 0.063(8) 0.079(11) 0.067(10) 0.003(7) -0.019(7) 0.022(8)
C12X 0.045(7) 0.083(9) 0.057(8) 0.013(6) 0.008(5) 0.033(6)
C13X 0.034(5) 0.055(7) 0.048(5) 0.011(5) 0.012(4) 0.026(4)
C14X 0.063(8) 0.055(13) 0.038(10) 0.015(9) 0.013(6) -0.021(9)
C15 0.0395(7) 0.0351(6) 0.0306(6) 0.0002(5) 0.0092(5) -0.0015(5)
C16 0.0412(7) 0.0308(6) 0.0374(7) 0.0015(5) 0.0127(5) 0.0000(5)
C17 0.0376(7) 0.0356(6) 0.0335(6) -0.0005(5) 0.0121(5) -0.0036(5)
C18 0.0420(7) 0.0337(6) 0.0311(6) -0.0016(5) 0.0073(5) 0.0012(5)
C19 0.0646(10) 0.0306(6) 0.0468(8) 0.0050(6) 0.0198(7) -0.0008(6)
C20 0.0670(10) 0.0369(7) 0.0415(8) 0.0053(7) 0.0244(7) -0.0053(6)
C21 0.0813(13) 0.0413(8) 0.0660(11) -0.0010(8) 0.0158(9) 0.0155(8)

loop_
_atom_type_symbol
_atom_type_description
_atom_type_scat_dispersion_real
_atom_type_scat_dispersion_imag
_atom_type_scat_source
C C 0.0033 0.0016 'International Tables Vol C Tables 4.2.6.8 and 6.1.1.4'
H H 0.0000 0.0000 'International Tables Vol C Tables 4.2.6.8 and 6.1.1.4'
N N 0.0061 0.0033 'International Tables Vol C Tables 4.2.6.8 and 6.1.1.4'
O O 0.0106 0.0060 'International Tables Vol C Tables 4.2.6.8 and 6.1.1.4'

loop_
_geom_angle_atom_site_label_1
_geom_angle_atom_site_label_2
_geom_angle_atom_site_label_3
_geom_angle
C17 O1 H1O1 109.3(19)
C18 O2 C21 118.18(12)
C7 N1 C6 105.05(18)
C1 N2 C7 106.5(2)
C1 N2 C14 128.5(2)
C7 N2 C14 124.9(3)
C13 N3 C14 120.3(2)
C13 N3 H3B 119.9
C14 N3 H3B 119.9
N2 C1 C2 131.7(2)
N2 C1 C6 105.6(2)
C2 C1 C6 122.63(17)
C3 C2 C1 116.0(2)
C3 C2 H2A 122.0
C1 C2 H2A 122.0
C2 C3 C4 122.2(3)
C2 C3 H3A 118.9
C4 C3 H3A 118.9
C5 C4 C3 121.5(2)
C5 C4 H4A 119.2
C3 C4 H4A 119.2
C4 C5 C6 117.4(2)
C4 C5 H5A 121.3
C6 C5 H5A 121.3
C1 C6 N1 109.7(2)
C1 C6 C5 120.2(2)
N1 C6 C5 130.0(2)
N1 C7 N2 113.1(3)
N1 C7 C8 129.6(2)
N2 C7 C8 117.3(3)
C9 C8 C13 120.7(2)
C9 C8 C7 122.0(3)
C13 C8 C7 117.2(3)
C10 C9 C8 120.0(2)
C10 C9 H9A 120.0
C8 C9 H9A 120.0
C9 C10 C11 119.3(2)
C9 C10 H10A 120.4
C11 C10 H10A 120.4
C12 C11 C10 121.2(2)
C12 C11 H11A 119.4
C10 C11 H11A 119.4
C11 C12 C13 120.0(3)
C11 C12 H12A 120.0
C13 C12 H12A 120.0
N3 C13 C8 119.5(2)
N3 C13 C12 121.6(3)
C8 C13 C12 118.7(2)
N3 C14 N2 106.2(3)
N3 C14 C15 113.9(3)
N2 C14 C15 112.1(3)
N3 C14 H14B 108.2
N2 C14 H14B 108.2
C15 C14 H14B 108.2
C7X N1X C6X 100.1(14)
C7X N2X C1X 106.5(13)
C7X N2X C14X 123.9(19)
C1X N2X C14X 125.9(15)
C13X N3X C14X 118.6(14)
C13X N3X H3XB 120.7
C14X N3X H3XB 120.7
N2X C1X C2X 133.2(10)
N2X C1X C6X 106.8(10)
C2X C1X C6X 120.0
C3X C2X C1X 120.0
C3X C2X H2XA 120.0
C1X C2X H2XA 120.0
C2X C3X C4X 120.0
C2X C3X H3XA 120.0
C4X C3X H3XA 120.0
C5X C4X C3X 120.0
C5X C4X H4XA 120.0
C3X C4X H4XA 120.0
C4X C5X C6X 120.0
C4X C5X H5XA 120.0
C6X C5X H5XA 120.0
N1X C6X C5X 131.8(10)
N1X C6X C1X 108.2(10)
C5X C6X C1X 120.0
N2X C7X N1X 118(2)
N2X C7X C8X 124.7(18)
N1X C7X C8X 117(2)
C9X C8X C13X 120.0
C9X C8X C7X 128.1(13)
C13X C8X C7X 111.9(13)
C8X C9X C10X 120.0
C8X C9X H9XA 120.0
C10X C9X H9XA 120.0
C11X C10X C9X 120.0
C11X C10X H10B 120.0
C9X C10X H10B 120.0
C10X C11X C12X 120.0
C10X C11X H11B 120.0
C12X C11X H11B 120.0
C13X C12X C11X 120.0
C13X C12X H12B 120.0
C11X C12X H12B 120.0
C12X C13X C8X 120.0
C12X C13X N3X 119.4(10)
C8X C13X N3X 119.9(10)
C15 C14X N3X 117(3)
C15 C14X N2X 122(2)
N3X C14X N2X 99.5(18)
C15 C14X H14A 105.7
N3X C14X H14A 105.7
N2X C14X H14A 105.7
C14X C15 C20 124.4(14)
C14X C15 C16 116.5(15)
C20 C15 C16 119.00(12)
C20 C15 C14 123.2(2)
C16 C15 C14 117.7(2)
C17 C16 C15 121.20(12)
C17 C16 H16A 119.4
C15 C16 H16A 119.4
O1 C17 C16 118.95(12)
O1 C17 C18 121.86(12)
C16 C17 C18 119.18(12)
O2 C18 C19 126.10(12)
O2 C18 C17 114.18(11)
C19 C18 C17 119.71(12)
C18 C19 C20 120.41(13)
C18 C19 H19A 119.8
C20 C19 H19A 119.8
C15 C20 C19 120.48(13)
C15 C20 H20A 119.8
C19 C20 H20A 119.8
O2 C21 H21A 109.5
O2 C21 H21B 109.5
H21A C21 H21B 109.5
O2 C21 H21C 109.5
H21A C21 H21C 109.5
H21B C21 H21C 109.5

loop_
_geom_bond_atom_site_label_1
_geom_bond_atom_site_label_2
_geom_bond_distance
O1 C17 1.3473(16)
O1 H1O1 0.80(3)
O2 C18 1.3617(16)
O2 C21 1.4215(19)
N1 C7 1.299(5)
N1 C6 1.394(2)
N2 C1 1.372(2)
N2 C7 1.377(3)
N2 C14 1.455(5)
N3 C13 1.384(3)
N3 C14 1.446(5)
N3 H3B 0.8600
C1 C2 1.389(3)
C1 C6 1.392(3)
C2 C3 1.382(3)
C2 H2A 0.9300
C3 C4 1.387(4)
C3 H3A 0.9300
C4 C5 1.380(4)
C4 H4A 0.9300
C5 C6 1.397(3)
C5 H5A 0.9300
C7 C8 1.455(4)
C8 C9 1.391(3)
C8 C13 1.394(3)
C9 C10 1.383(4)
C9 H9A 0.9300
C10 C11 1.392(4)
C10 H10A 0.9300
C11 C12 1.370(4)
C11 H11A 0.9300
C12 C13 1.403(3)
C12 H12A 0.9300
C14 C15 1.540(4)
C14 H14B 0.9800
N1X C7X 1.36(2)
N1X C6X 1.386(12)
N2X C7X 1.22(3)
N2X C1X 1.350(13)
N2X C14X 1.53(3)
N3X C13X 1.449(14)
N3X C14X 1.53(3)
N3X H3XB 0.8600
C1X C2X 1.3900
C1X C6X 1.3900
C2X C3X 1.3900
C2X H2XA 0.9300
C3X C4X 1.3900
C3X H3XA 0.9300
C4X C5X 1.3900
C4X H4XA 0.9300
C5X C6X 1.3900
C5X H5XA 0.9300
C7X C8X 1.53(3)
C8X C9X 1.3900
C8X C13X 1.3900
C9X C10X 1.3900
C9X H9XA 0.9300
C10X C11X 1.3900
C10X H10B 0.9300
C11X C12X 1.3900
C11X H11B 0.9300
C12X C13X 1.3900
C12X H12B 0.9300
C14X C15 1.24(3)
C14X H14A 0.9800
C15 C20 1.3744(19)
C15 C16 1.3919(18)
C16 C17 1.3801(18)
C16 H16A 0.9300
C17 C18 1.4000(19)
C18 C19 1.376(2)
C19 C20 1.390(2)
C19 H19A 0.9300
C20 H20A 0.9300
C21 H21A 0.9600
C21 H21B 0.9600
C21 H21C 0.9600

loop_
_geom_hbond_atom_site_label_D
_geom_hbond_atom_site_label_H
_geom_hbond_atom_site_label_A
_geom_hbond_site_symmetry_A
_geom_hbond_distance_DH
_geom_hbond_distance_HA
_geom_hbond_distance_DA
_geom_hbond_angle_DHA
O1 H1O1 O2 . 0.80(3) 2.25(3) 2.6706(16) 112(3)
O1 H1O1 N1 4_675 0.80(3) 1.98(3) 2.703(2) 150(3)
O1 H1O1 N1X 4_675 0.80(3) 2.18(3) 2.873(9) 145(3)

loop_
_geom_torsion_atom_site_label_1
_geom_torsion_atom_site_label_2
_geom_torsion_atom_site_label_3
_geom_torsion_atom_site_label_4
_geom_torsion
C7 N2 C1 C2 -179.3(4)
C14 N2 C1 C2 -4.0(4)
C7 N2 C1 C6 1.7(4)
C14 N2 C1 C6 176.9(2)
N2 C1 C2 C3 -178.3(2)
C6 C1 C2 C3 0.6(3)
C1 C2 C3 C4 1.2(4)
C2 C3 C4 C5 -1.6(4)
C3 C4 C5 C6 0.0(4)
N2 C1 C6 N1 -1.64(19)
C2 C1 C6 N1 179.22(17)
N2 C1 C6 C5 176.98(18)
C2 C1 C6 C5 -2.2(3)
C7 N1 C6 C1 0.9(4)
C7 N1 C6 C5 -177.5(4)
C4 C5 C6 C1 1.8(3)
C4 C5 C6 N1 -179.9(2)
C6 N1 C7 N2 0.2(6)
C6 N1 C7 C8 178.9(6)
C1 N2 C7 N1 -1.2(6)
C14 N2 C7 N1 -176.7(3)
C1 N2 C7 C8 179.9(4)
C14 N2 C7 C8 4.5(7)
N1 C7 C8 C9 12.1(9)
N2 C7 C8 C9 -169.3(4)
N1 C7 C8 C13 -165.5(5)
N2 C7 C8 C13 13.1(7)
C13 C8 C9 C10 0.8(3)
C7 C8 C9 C10 -176.7(4)
C8 C9 C10 C11 0.9(4)
C9 C10 C11 C12 -1.2(4)
C10 C11 C12 C13 -0.2(4)
C14 N3 C13 C8 -31.8(3)
C14 N3 C13 C12 152.8(2)
C9 C8 C13 N3 -177.67(18)
C7 C8 C13 N3 0.0(4)
C9 C8 C13 C12 -2.2(3)
C7 C8 C13 C12 175.5(4)
C11 C12 C13 N3 177.2(2)
C11 C12 C13 C8 1.9(3)
C13 N3 C14 N2 44.5(3)
C13 N3 C14 C15 -79.3(3)
C1 N2 C14 N3 154.53(19)
C7 N2 C14 N3 -31.0(5)
C1 N2 C14 C15 -80.6(3)
C7 N2 C14 C15 93.9(5)
C7X N2X C1X C2X -179(2)
C14X N2X C1X C2X 22(2)
C7X N2X C1X C6X 1(2)
C14X N2X C1X C6X -157.3(16)
N2X C1X C2X C3X -179.1(11)
C6X C1X C2X C3X 0.0
C1X C2X C3X C4X 0.0
C2X C3X C4X C5X 0.0
C3X C4X C5X C6X 0.0
C7X N1X C6X C5X -179.8(19)
C7X N1X C6X C1X 2(2)
C4X C5X C6X N1X -178.1(11)
C4X C5X C6X C1X 0.0
N2X C1X C6X N1X -2.2(8)
C2X C1X C6X N1X 178.5(9)
N2X C1X C6X C5X 179.3(9)
C2X C1X C6X C5X 0.0
C1X N2X C7X N1X 0(4)
C14X N2X C7X N1X 159(2)
C1X N2X C7X C8X 177(3)
C14X N2X C7X C8X -24(5)
C6X N1X C7X N2X -1(4)
C6X N1X C7X C8X -178(2)
N2X C7X C8X C9X -177(2)
N1X C7X C8X C9X 0(4)
N2X C7X C8X C13X 0(4)
N1X C7X C8X C13X 177(2)
C13X C8X C9X C10X 0.0
C7X C8X C9X C10X 177(2)
C8X C9X C10X C11X 0.0
C9X C10X C11X C12X 0.0
C10X C11X C12X C13X 0.0
C11X C12X C13X C8X 0.0
C11X C12X C13X N3X -170.7(9)
C9X C8X C13X C12X 0.0
C7X C8X C13X C12X -177.5(19)
C9X C8X C13X N3X 170.6(9)
C7X C8X C13X N3X -6.9(19)
C14X N3X C13X C12X -152.5(15)
C14X N3X C13X C8X 36.8(17)
C13X N3X C14X C15 83(3)
C13X N3X C14X N2X -50(2)
C7X N2X C14X C15 -85(4)
C1X N2X C14X C15 70(3)
C7X N2X C14X N3X 46(3)
C1X N2X C14X N3X -159.1(12)
N3X C14X C15 C20 -109(2)
N2X C14X C15 C20 14(4)
N3X C14X C15 C16 75(3)
N2X C14X C15 C16 -162.1(19)
N3X C14X C15 C14 -6E1(5)
N2X C14X C15 C14 6E1(5)
N3 C14 C15 C14X -5E1(5)
N2 C14 C15 C14X -17E1(5)
N3 C14 C15 C20 86.7(3)
N2 C14 C15 C20 -33.8(4)
N3 C14 C15 C16 -90.8(3)
N2 C14 C15 C16 148.6(2)
C14X C15 C16 C17 174.9(19)
C20 C15 C16 C17 -1.3(2)
C14 C15 C16 C17 176.3(2)
C15 C16 C17 O1 -178.56(13)
C15 C16 C17 C18 0.3(2)
C21 O2 C18 C19 1.7(2)
C21 O2 C18 C17 -179.45(14)
O1 C17 C18 O2 0.5(2)
C16 C17 C18 O2 -178.36(12)
O1 C17 C18 C19 179.39(15)
C16 C17 C18 C19 0.5(2)
O2 C18 C19 C20 178.31(15)
C17 C18 C19 C20 -0.4(2)
C14X C15 C20 C19 -175(2)
C16 C15 C20 C19 1.4(2)
C14 C15 C20 C19 -176.1(2)
C18 C19 C20 C15 -0.5(3)

_cod_database_fobs_code 2241337
